data_4342726
loop_
_publ_author_name
'Gr\"uner, Bohum\'ir'
'\<S\'icha, V\'aclav'
'Hnyk, Drahom\'ir'
'Londesborough, Michael G. S.'
'C\'isa\<rov\'a, Ivana'

_publ_section_title
;
 The Synthesis and Structural Characterization of Polycyclic Derivatives
 of Cobalt Bis(dicarbollide)(1(-)).
;
_journal_issue 7
_journal_name_full 'Inorganic chemistry'
_journal_page_first 3148
_journal_page_last 3158
_journal_paper_doi 10.1021/ic502450t
_journal_volume 54
_journal_year 2015
_chemical_compound_source 'synthesized by the authors'
_chemical_formula_moiety '2(C12 H24 B18 Co O2), 2(C4 H12 N), C H2 Cl2'
_chemical_formula_sum 'C33 H74 B36 Cl2 Co2 N2 O4'
_chemical_formula_weight 1140.86
_chemical_name_systematic
; 
 ? 
;
_space_group_IT_number 14
_symmetry_cell_setting monoclinic
_symmetry_space_group_name_Hall '-P 2ybc'
_symmetry_space_group_name_H-M 'P 1 21/c 1'
_atom_sites_solution_hydrogens difmap
_atom_sites_solution_primary direct
_atom_sites_solution_secondary difmap
_audit_creation_method SHELXL-97
_cell_angle_alpha 90.00
_cell_angle_beta 93.7400(10)
_cell_angle_gamma 90.00
_cell_formula_units_Z 2
_cell_length_a 7.33010(10)
_cell_length_b 32.8341(8)
_cell_length_c 13.0658(3)
_cell_measurement_reflns_used 5021
_cell_measurement_temperature 150(2)
_cell_measurement_theta_max 25.8928
_cell_measurement_theta_min 2.4297
_cell_volume 3137.94(11)
_computing_cell_refinement 'SAINT V8.27B (Bruker AXS Inc., 2012)'
_computing_data_collection 'Bruker Instrument Service v2012.12.0.3'
_computing_data_reduction 'SAINT V8.27B (Bruker AXS Inc., 2012)'
_computing_structure_refinement 'SHELXL-97 (Sheldrick, 1997)'
_computing_structure_solution 'SHELXS-97 (Sheldrick, 1990)'
_diffrn_ambient_temperature 150(2)
_diffrn_measured_fraction_theta_full 0.998
_diffrn_measured_fraction_theta_max 0.998
_diffrn_measurement_device_type 'Bruker APEX-II CCD'
_diffrn_measurement_method '\f and \w scans'
_diffrn_radiation_monochromator graphite
_diffrn_radiation_source 'fine-focus sealed tube'
_diffrn_radiation_type MoK\a
_diffrn_radiation_wavelength 0.71073
_diffrn_reflns_av_R_equivalents 0.0362
_diffrn_reflns_av_sigmaI/netI 0.0498
_diffrn_reflns_limit_h_max 9
_diffrn_reflns_limit_h_min -7
_diffrn_reflns_limit_k_max 31
_diffrn_reflns_limit_k_min -40
_diffrn_reflns_limit_l_max 14
_diffrn_reflns_limit_l_min -16
_diffrn_reflns_number 18320
_diffrn_reflns_theta_full 26.00
_diffrn_reflns_theta_max 26.00
_diffrn_reflns_theta_min 1.68
_diffrn_standards_number 0
_exptl_absorpt_coefficient_mu 0.651
_exptl_absorpt_correction_T_max 0.9651
_exptl_absorpt_correction_T_min 0.8287
_exptl_absorpt_correction_type multi-scan
_exptl_absorpt_process_details 'SADABS V2012/1 (Bruker AXS Inc.)'
_exptl_crystal_colour orange
_exptl_crystal_density_diffrn 1.207
_exptl_crystal_density_method 'not measured'
_exptl_crystal_description prism
_exptl_crystal_F_000 1172
_exptl_crystal_size_max 0.30
_exptl_crystal_size_mid 0.22
_exptl_crystal_size_min 0.06
_refine_diff_density_max 0.928
_refine_diff_density_min -0.341
_refine_diff_density_rms 0.093
_refine_ls_extinction_method none
_refine_ls_goodness_of_fit_ref 1.049
_refine_ls_hydrogen_treatment constr
_refine_ls_matrix_type full
_refine_ls_number_parameters 374
_refine_ls_number_reflns 6133
_refine_ls_number_restraints 0
_refine_ls_restrained_S_all 1.049
_refine_ls_R_factor_all 0.0720
_refine_ls_R_factor_gt 0.0505
_refine_ls_shift/su_max 0.001
_refine_ls_shift/su_mean 0.000
_refine_ls_structure_factor_coef Fsqd
_refine_ls_weighting_details 'calc w=1/[\s^2^(Fo^2^)+(0.0836P)^2^+2.9136P] where P=(Fo^2^+2Fc^2^)/3'
_refine_ls_weighting_scheme calc
_refine_ls_wR_factor_gt 0.1404
_refine_ls_wR_factor_ref 0.1536
_reflns_number_gt 4713
_reflns_number_total 6133
_reflns_threshold_expression I>2\s(I)
_cod_data_source_file ic502450t_si_001.cif
_cod_data_source_block 3
_cod_depositor_comments 'Adding full bibliography for 4342725--4342728.cif.'
_cod_original_sg_symbol_H-M 'P 21/c'
_cod_database_code 4342726

loop_
_symmetry_equiv_pos_as_xyz
'x, y, z'
'-x, y+1/2, -z+1/2'
'-x, -y, -z'
'x, -y-1/2, z-1/2'

loop_
_atom_site_label
_atom_site_type_symbol
_atom_site_fract_x
_atom_site_fract_y
_atom_site_fract_z
_atom_site_U_iso_or_equiv
_atom_site_adp_type
_atom_site_occupancy
_atom_site_symmetry_multiplicity
_atom_site_calc_flag
_atom_site_refinement_flags
Co3 Co 0.29954(5) 0.343132(12) 0.90964(3) 0.01520(14) Uani 1 1 d .
C1 C 0.2272(4) 0.37588(9) 0.7865(2) 0.0161(6) Uani 1 1 d .
C2 C 0.4480(4) 0.37225(9) 0.8053(2) 0.0182(6) Uani 1 1 d .
H2 H 0.5086 0.3951 0.8396 0.022 Uiso 1 1 d R
B4 B 0.1276(5) 0.32700(11) 0.7825(3) 0.0189(7) Uani 1 1 d .
H4 H -0.0136 0.3235 0.7973 0.023 Uiso 1 1 d R
B5 B 0.1576(5) 0.35621(12) 0.6701(3) 0.0217(8) Uani 1 1 d .
H5 H 0.0369 0.3679 0.6218 0.026 Uiso 1 1 calc R
B6 B 0.3602(5) 0.38524(12) 0.6848(3) 0.0210(8) Uani 1 1 d .
H6 H 0.3744 0.4155 0.6465 0.025 Uiso 1 1 calc R
B7 B 0.5163(5) 0.32321(11) 0.8258(3) 0.0209(8) Uani 1 1 d .
H7 H 0.6333 0.3144 0.8621 0.025 Uiso 1 1 d R
B8 B 0.3155(5) 0.29272(11) 0.8070(3) 0.0203(7) Uani 1 1 d .
H8 H 0.3046 0.2622 0.8376 0.024 Uiso 1 1 d R
B9 B 0.2196(5) 0.30330(11) 0.6782(3) 0.0226(8) Uani 1 1 d .
H9 H 0.1415 0.2795 0.6323 0.027 Uiso 1 1 calc R
B10 B 0.3621(5) 0.33840(12) 0.6178(3) 0.0251(8) Uani 1 1 d .
H10 H 0.3781 0.3374 0.5332 0.030 Uiso 1 1 calc R
B11 B 0.5463(5) 0.35057(12) 0.7072(3) 0.0232(8) Uani 1 1 d .
H11 H 0.6858 0.3581 0.6824 0.028 Uiso 1 1 calc R
B12 B 0.4597(5) 0.30016(12) 0.7033(3) 0.0238(8) Uani 1 1 d .
H12 H 0.5415 0.2742 0.6746 0.029 Uiso 1 1 calc R
C1' C 0.1771(4) 0.39201(9) 0.9628(2) 0.0162(6) Uani 1 1 d .
C2' C 0.0633(4) 0.35041(9) 0.9801(2) 0.0184(6) Uani 1 1 d .
H2' H -0.0320 0.3424 0.9271 0.022 Uiso 1 1 d R
B4' B 0.4043(5) 0.38645(11) 1.0143(3) 0.0190(7) Uani 1 1 d .
H4' H 0.5087 0.4061 0.9858 0.023 Uiso 1 1 d R
B5' B 0.2344(5) 0.41518(12) 1.0769(3) 0.0209(8) Uani 1 1 d .
H5' H 0.2466 0.4490 1.0870 0.025 Uiso 1 1 calc R
B6' B 0.0176(5) 0.39215(11) 1.0537(3) 0.0214(8) Uani 1 1 d .
H6' H -0.1120 0.4103 1.0492 0.026 Uiso 1 1 calc R
B7' B 0.2002(5) 0.31271(12) 1.0352(3) 0.0220(8) Uani 1 1 d .
H7' H 0.1618 0.2811 1.0274 0.026 Uiso 1 1 d R
B8' B 0.4193(5) 0.33600(11) 1.0624(3) 0.0201(7) Uani 1 1 d .
H8' H 0.5412 0.3167 1.0750 0.024 Uiso 1 1 d R
B9' B 0.3815(5) 0.37912(11) 1.1455(3) 0.0228(8) Uani 1 1 d .
H9' H 0.4900 0.3893 1.2043 0.027 Uiso 1 1 calc R
B10' B 0.1468(5) 0.38227(12) 1.1710(3) 0.0247(8) Uani 1 1 d .
H10' H 0.1023 0.3940 1.2459 0.030 Uiso 1 1 calc R
B11' B 0.0329(5) 0.34165(12) 1.1034(3) 0.0239(8) Uani 1 1 d .
H11' H -0.0902 0.3264 1.1326 0.029 Uiso 1 1 calc R
B12' B 0.2561(5) 0.33361(12) 1.1606(3) 0.0239(8) Uani 1 1 d .
H12' H 0.2807 0.3134 1.2290 0.029 Uiso 1 1 calc R
C3 C 0.1380(4) 0.40924(9) 0.8520(2) 0.0164(6) Uani 1 1 d .
C10 C 0.1906(4) 0.45320(9) 0.8346(2) 0.0162(6) Uani 1 1 d .
C5 C 0.3540(4) 0.47399(10) 0.8516(2) 0.0216(7) Uani 1 1 d .
H5A H 0.4605 0.4607 0.8803 0.026 Uiso 1 1 calc R
C6 C 0.3570(4) 0.51504(10) 0.8251(3) 0.0269(7) Uani 1 1 d .
H6A H 0.4681 0.5298 0.8351 0.032 Uiso 1 1 calc R
C7 C 0.2013(5) 0.53490(10) 0.7844(3) 0.0305(8) Uani 1 1 d .
H7A H 0.2077 0.5629 0.7670 0.037 Uiso 1 1 calc R
C8 C 0.0376(4) 0.51440(10) 0.7691(3) 0.0274(7) Uani 1 1 d .
H8A H -0.0698 0.5278 0.7418 0.033 Uiso 1 1 calc R
C9 C 0.0364(4) 0.47351(9) 0.7951(2) 0.0198(6) Uani 1 1 d .
C4 C -0.1186(4) 0.44544(10) 0.7901(2) 0.0204(7) Uani 1 1 d .
C11 C 0.7416(6) 0.27691(15) 0.4832(3) 0.0486(11) Uani 1 1 d .
H11A H 0.8442 0.2631 0.5204 0.073 Uiso 1 1 calc R
H11B H 0.6456 0.2570 0.4640 0.073 Uiso 1 1 calc R
H11C H 0.6926 0.2979 0.5271 0.073 Uiso 1 1 calc R
C12 C 0.6486(7) 0.31434(19) 0.3278(4) 0.0737(17) Uani 1 1 d .
H12A H 0.5897 0.3348 0.3691 0.111 Uiso 1 1 calc R
H12B H 0.5603 0.2929 0.3076 0.111 Uiso 1 1 calc R
H12C H 0.6920 0.3272 0.2663 0.111 Uiso 1 1 calc R
C13 C 0.9466(9) 0.32636(18) 0.4180(4) 0.084(2) Uani 1 1 d .
H13A H 0.9834 0.3404 0.3564 0.126 Uiso 1 1 calc R
H13B H 1.0529 0.3127 0.4519 0.126 Uiso 1 1 calc R
H13C H 0.8979 0.3462 0.4650 0.126 Uiso 1 1 calc R
C14 C 0.8882(6) 0.26444(13) 0.3240(3) 0.0465(10) Uani 1 1 d .
H14A H 0.9388 0.2775 0.2646 0.070 Uiso 1 1 calc R
H14B H 0.7937 0.2448 0.3004 0.070 Uiso 1 1 calc R
H14C H 0.9859 0.2502 0.3644 0.070 Uiso 1 1 calc R
C1S C 0.7029(18) 0.4628(4) 0.4958(6) 0.087(4) Uani 0.50 1 d P
H1S1 H 0.6686 0.4683 0.5666 0.104 Uiso 0.50 1 calc PR
H1S2 H 0.7062 0.4894 0.4601 0.104 Uiso 0.50 1 calc PR
Cl1 Cl 0.5384(5) 0.43471(9) 0.4369(2) 0.0893(10) Uani 0.50 1 d P
Cl2 Cl 0.9246(5) 0.44245(8) 0.50288(19) 0.0832(10) Uani 0.50 1 d P
N1 N 0.8059(3) 0.29619(9) 0.38906(19) 0.0242(6) Uani 1 1 d .
O1 O -0.0566(2) 0.40810(6) 0.82578(15) 0.0173(4) Uani 1 1 d .
O2 O -0.2774(3) 0.45023(7) 0.76266(19) 0.0309(6) Uani 1 1 d .

loop_
_atom_site_aniso_label
_atom_site_aniso_U_11
_atom_site_aniso_U_22
_atom_site_aniso_U_33
_atom_site_aniso_U_23
_atom_site_aniso_U_13
_atom_site_aniso_U_12
Co3 0.0136(2) 0.0135(2) 0.0184(2) 0.00093(17) 0.00081(15) -0.00070(16)
C1 0.0134(14) 0.0139(15) 0.0209(15) 0.0010(12) 0.0011(11) -0.0018(11)
C2 0.0151(14) 0.0188(16) 0.0209(15) 0.0000(13) 0.0024(11) 0.0002(12)
B4 0.0183(17) 0.0160(18) 0.0218(17) -0.0019(14) -0.0018(13) -0.0028(14)
B5 0.0230(18) 0.0231(19) 0.0188(17) -0.0027(15) -0.0004(14) 0.0013(15)
B6 0.0196(17) 0.025(2) 0.0188(17) 0.0029(15) 0.0029(13) 0.0007(15)
B7 0.0173(17) 0.0183(19) 0.0273(19) -0.0002(15) 0.0017(14) 0.0038(14)
B8 0.0191(17) 0.0163(18) 0.0256(18) -0.0015(15) 0.0028(14) -0.0001(14)
B9 0.0230(18) 0.0206(19) 0.0239(18) -0.0059(15) -0.0012(14) 0.0005(15)
B10 0.0272(19) 0.026(2) 0.0224(18) -0.0036(16) 0.0032(15) 0.0015(16)
B11 0.0201(18) 0.025(2) 0.0253(19) -0.0004(16) 0.0059(14) 0.0013(15)
B12 0.0244(18) 0.022(2) 0.0259(19) -0.0048(16) 0.0044(14) 0.0038(15)
C1' 0.0141(14) 0.0153(16) 0.0193(15) 0.0012(12) 0.0019(11) -0.0012(12)
C2' 0.0183(15) 0.0169(16) 0.0201(15) 0.0011(12) 0.0027(12) -0.0025(12)
B4' 0.0176(16) 0.0204(19) 0.0185(17) 0.0006(14) -0.0020(13) 0.0001(14)
B5' 0.0226(18) 0.021(2) 0.0187(17) -0.0004(15) 0.0013(13) -0.0013(15)
B6' 0.0217(17) 0.021(2) 0.0218(18) 0.0015(15) 0.0067(14) -0.0009(14)
B7' 0.0232(18) 0.0197(19) 0.0231(18) 0.0057(15) 0.0011(14) -0.0009(15)
B8' 0.0194(17) 0.0171(19) 0.0236(18) 0.0021(15) -0.0009(13) -0.0016(14)
B9' 0.0244(18) 0.021(2) 0.0225(18) 0.0028(15) -0.0011(14) -0.0013(15)
B10' 0.0271(19) 0.026(2) 0.0208(18) 0.0023(16) 0.0034(14) 0.0018(16)
B11' 0.0234(18) 0.026(2) 0.0229(18) 0.0077(16) 0.0052(14) -0.0018(16)
B12' 0.0240(18) 0.025(2) 0.0232(18) 0.0046(16) 0.0011(14) -0.0008(15)
C3 0.0126(13) 0.0164(16) 0.0200(15) 0.0003(12) -0.0003(11) -0.0014(12)
C10 0.0183(14) 0.0130(15) 0.0175(14) 0.0002(12) 0.0036(11) 0.0001(12)
C5 0.0175(15) 0.0202(17) 0.0274(17) 0.0019(14) 0.0023(12) -0.0022(13)
C6 0.0259(17) 0.0180(17) 0.0373(19) -0.0013(15) 0.0059(14) -0.0082(14)
C7 0.0325(19) 0.0143(17) 0.045(2) 0.0065(15) 0.0080(16) 0.0005(14)
C8 0.0269(17) 0.0187(17) 0.0368(19) 0.0071(15) 0.0042(14) 0.0029(14)
C9 0.0196(15) 0.0179(16) 0.0225(16) -0.0004(13) 0.0049(12) 0.0016(12)
C4 0.0177(15) 0.0203(17) 0.0234(16) 0.0021(13) 0.0029(12) 0.0029(12)
C11 0.047(2) 0.068(3) 0.032(2) 0.015(2) 0.0163(18) 0.008(2)
C12 0.060(3) 0.108(5) 0.054(3) 0.021(3) 0.004(2) 0.054(3)
C13 0.126(5) 0.076(4) 0.049(3) -0.005(3) -0.007(3) -0.064(4)
C14 0.053(3) 0.039(2) 0.049(2) 0.000(2) 0.016(2) 0.007(2)
C1S 0.164(12) 0.088(8) 0.011(4) 0.012(5) 0.014(5) 0.062(8)
Cl1 0.145(3) 0.077(2) 0.0511(15) 0.0060(14) 0.0503(17) -0.022(2)
Cl2 0.156(3) 0.0470(15) 0.0449(14) 0.0101(11) -0.0072(15) 0.0323(17)
N1 0.0253(14) 0.0253(16) 0.0216(14) 0.0014(11) -0.0010(11) 0.0035(12)
O1 0.0111(10) 0.0151(11) 0.0256(11) 0.0030(9) -0.0008(8) -0.0013(8)
O2 0.0168(12) 0.0252(13) 0.0505(15) 0.0082(12) -0.0003(10) 0.0028(9)

loop_
_atom_type_symbol
_atom_type_description
_atom_type_scat_dispersion_real
_atom_type_scat_dispersion_imag
_atom_type_scat_source
C C 0.0033 0.0016 'International Tables Vol C Tables 4.2.6.8 and 6.1.1.4'
H H 0.0000 0.0000 'International Tables Vol C Tables 4.2.6.8 and 6.1.1.4'
N N 0.0061 0.0033 'International Tables Vol C Tables 4.2.6.8 and 6.1.1.4'
O O 0.0106 0.0060 'International Tables Vol C Tables 4.2.6.8 and 6.1.1.4'
B B 0.0013 0.0007 'International Tables Vol C Tables 4.2.6.8 and 6.1.1.4'
Cl Cl 0.1484 0.1585 'International Tables Vol C Tables 4.2.6.8 and 6.1.1.4'
Co Co 0.3494 0.9721 'International Tables Vol C Tables 4.2.6.8 and 6.1.1.4'

loop_
_geom_angle_atom_site_label_1
_geom_angle_atom_site_label_2
_geom_angle_atom_site_label_3
_geom_angle
C1 Co3 C1' 75.04(12)
C1 Co3 C2' 96.53(12)
C1' Co3 C2' 47.72(11)
C1 Co3 C2 47.71(11)
C1' Co3 C2 97.36(12)
C2' Co3 C2 139.27(12)
C1 Co3 B4' 103.31(13)
C1' Co3 B4' 51.31(12)
C2' Co3 B4' 84.88(13)
C2 Co3 B4' 85.93(13)
C1 Co3 B4 51.30(13)
C1' Co3 B4 102.72(13)
C2' Co3 B4 84.38(13)
C2 Co3 B4 84.68(13)
B4' Co3 B4 150.79(14)
C1 Co3 B7' 143.99(13)
C1' Co3 B7' 85.60(13)
C2' Co3 B7' 49.37(13)
C2 Co3 B7' 167.81(13)
B4' Co3 B7' 86.75(14)
B4 Co3 B7' 106.28(14)
C1 Co3 B7 85.21(13)
C1' Co3 B7 144.24(13)
C2' Co3 B7 167.04(13)
C2 Co3 B7 48.66(13)
B4' Co3 B7 107.27(14)
B4 Co3 B7 86.76(14)
B7' Co3 B7 125.19(14)
C1 Co3 B8 86.17(13)
C1' Co3 B8 152.77(13)
C2' Co3 B8 117.34(13)
C2 Co3 B8 83.68(13)
B4' Co3 B8 155.06(13)
B4 Co3 B8 50.14(13)
B7' Co3 B8 99.12(14)
B7 Co3 B8 49.85(13)
C1 Co3 B8' 152.83(13)
C1' Co3 B8' 85.97(13)
C2' Co3 B8' 84.27(13)
C2 Co3 B8' 118.09(13)
B4' Co3 B8' 49.59(13)
B4 Co3 B8' 154.73(14)
B7' Co3 B8' 50.13(13)
B7 Co3 B8' 100.05(14)
B8 Co3 B8' 117.67(14)
C3 C1 C2 114.7(2)
C3 C1 B5 130.2(2)
C2 C1 B5 110.2(2)
C3 C1 B6 125.1(2)
C2 C1 B6 61.49(18)
B5 C1 B6 62.00(19)
C3 C1 B4 117.9(2)
C2 C1 B4 110.1(2)
B5 C1 B4 61.82(19)
B6 C1 B4 113.1(2)
C3 C1 Co3 92.00(17)
C2 C1 Co3 68.05(15)
B5 C1 Co3 124.7(2)
B6 C1 Co3 126.03(19)
B4 C1 Co3 67.53(15)
C1 C2 B11 113.0(2)
C1 C2 B7 111.9(2)
B11 C2 B7 65.2(2)
C1 C2 B6 62.15(18)
B11 C2 B6 63.7(2)
B7 C2 B6 118.0(2)
C1 C2 Co3 64.25(14)
B11 C2 Co3 126.1(2)
B7 C2 Co3 67.36(15)
B6 C2 Co3 123.10(19)
C1 C2 H2 115.8
B11 C2 H2 118.6
B7 C2 H2 122.7
B6 C2 H2 111.4
Co3 C2 H2 107.6
B9 B4 C1 104.4(2)
B9 B4 B5 61.3(2)
C1 B4 B5 57.36(18)
B9 B4 B8 61.7(2)
C1 B4 B8 104.8(2)
B5 B4 B8 110.6(2)
B9 B4 Co3 119.4(2)
C1 B4 Co3 61.17(14)
B5 B4 Co3 114.8(2)
B8 B4 Co3 66.43(16)
B9 B4 H4 121.4
C1 B4 H4 119.7
B5 B4 H4 112.3
B8 B4 H4 129.8
Co3 B4 H4 115.1
C1 B5 B6 59.71(18)
C1 B5 B4 60.82(19)
B6 B5 B4 110.5(2)
C1 B5 B10 104.8(2)
B6 B5 B10 59.8(2)
B4 B5 B10 106.9(3)
C1 B5 B9 104.7(2)
B6 B5 B9 107.9(3)
B4 B5 B9 58.3(2)
B10 B5 B9 59.4(2)
C1 B5 H5 123.7
B6 B5 H5 120.3
B4 B5 H5 120.9
B10 B5 H5 123.2
B9 B5 H5 123.4
C2 B6 C1 56.36(17)
C2 B6 B5 103.2(2)
C1 B6 B5 58.29(18)
C2 B6 B10 102.9(3)
C1 B6 B10 104.4(2)
B5 B6 B10 60.7(2)
C2 B6 B11 56.94(18)
C1 B6 B11 103.0(2)
B5 B6 B11 107.6(3)
B10 B6 B11 59.8(2)
C2 B6 H6 126.2
C1 B6 H6 125.2
B5 B6 H6 122.2
B10 B6 H6 123.0
B11 B6 H6 123.1
C2 B7 B8 106.1(2)
C2 B7 B12 102.1(2)
B8 B7 B12 60.0(2)
C2 B7 B11 56.55(18)
B8 B7 B11 107.7(3)
B12 B7 B11 58.8(2)
C2 B7 Co3 63.97(14)
B8 B7 Co3 66.41(16)
B12 B7 Co3 117.3(2)
B11 B7 Co3 115.5(2)
C2 B7 H7 125.8
B8 B7 H7 125.4
B12 B7 H7 116.4
B11 B7 H7 113.7
Co3 B7 H7 120.1
B7 B8 B12 60.3(2)
B7 B8 B4 106.8(2)
B12 B8 B4 105.3(2)
B7 B8 B9 106.7(2)
B12 B8 B9 58.92(19)
B4 B8 B9 57.80(19)
B7 B8 Co3 63.73(16)
B12 B8 Co3 115.4(2)
B4 B8 Co3 63.43(15)
B9 B8 Co3 113.6(2)
B7 B8 H8 123.2
B12 B8 H8 117.9
B4 B8 H8 124.9
B9 B8 H8 119.1
Co3 B8 H8 118.4
B4 B9 B12 108.2(2)
B4 B9 B10 109.1(3)
B12 B9 B10 60.9(2)
B4 B9 B5 60.4(2)
B12 B9 B5 108.2(3)
B10 B9 B5 60.0(2)
B4 B9 B8 60.45(19)
B12 B9 B8 59.81(19)
B10 B9 B8 109.5(3)
B5 B9 B8 108.8(2)
B4 B9 H9 121.3
B12 B9 H9 121.7
B10 B9 H9 120.7
B5 B9 H9 121.6
B8 B9 H9 121.1
B6 B10 B11 60.6(2)
B6 B10 B9 108.7(3)
B11 B10 B9 107.4(3)
B6 B10 B5 59.5(2)
B11 B10 B5 107.3(3)
B9 B10 B5 60.6(2)
B6 B10 B12 108.4(3)
B11 B10 B12 59.5(2)
B9 B10 B12 59.4(2)
B5 B10 B12 107.5(3)
B6 B10 H10 121.1
B11 B10 H10 122.2
B9 B10 H10 121.6
B5 B10 H10 122.1
B12 B10 H10 122.1
C2 B11 B10 104.7(2)
C2 B11 B12 104.3(2)
B10 B11 B12 61.0(2)
C2 B11 B6 59.37(19)
B10 B11 B6 59.7(2)
B12 B11 B6 108.8(3)
C2 B11 B7 58.25(19)
B10 B11 B7 108.7(3)
B12 B11 B7 60.0(2)
B6 B11 B7 108.7(2)
C2 B11 H11 125.1
B10 B11 H11 122.1
B12 B11 H11 122.0
B6 B11 H11 120.9
B7 B11 H11 121.3
B9 B12 B11 107.5(3)
B9 B12 B8 61.3(2)
B11 B12 B8 109.6(3)
B9 B12 B7 108.0(2)
B11 B12 B7 61.3(2)
B8 B12 B7 59.74(19)
B9 B12 B10 59.6(2)
B11 B12 B10 59.5(2)
B8 B12 B10 109.6(2)
B7 B12 B10 108.6(3)
B9 B12 H12 122.0
B11 B12 H12 121.3
B8 B12 H12 120.4
B7 B12 H12 121.4
B10 B12 H12 121.5
C3 C1' C2' 111.6(2)
C3 C1' B5' 132.0(3)
C2' C1' B5' 110.7(2)
C3 C1' B6' 123.1(2)
C2' C1' B6' 61.83(19)
B5' C1' B6' 62.20(19)
C3 C1' B4' 120.2(2)
C2' C1' B4' 109.9(2)
B5' C1' B4' 62.55(19)
B6' C1' B4' 113.8(2)
C3 C1' Co3 91.65(17)
C2' C1' Co3 67.47(15)
B5' C1' Co3 125.2(2)
B6' C1' Co3 125.9(2)
B4' C1' Co3 67.23(15)
C1' C2' B11' 112.5(2)
C1' C2' B6' 61.84(18)
B11' C2' B6' 63.5(2)
C1' C2' B7' 111.9(2)
B11' C2' B7' 65.3(2)
B6' C2' B7' 117.9(2)
C1' C2' Co3 64.81(14)
B11' C2' Co3 126.2(2)
B6' C2' Co3 123.4(2)
B7' C2' Co3 67.27(15)
C1' C2' H2' 118.3
B11' C2' H2' 119.9
B6' C2' H2' 116.8
B7' C2' H2' 117.9
Co3 C2' H2' 103.7
B9' B4' C1' 103.9(2)
B9' B4' B8' 62.1(2)
C1' B4' B8' 105.5(2)
B9' B4' B5' 60.9(2)
C1' B4' B5' 57.03(18)
B8' B4' B5' 110.9(2)
B9' B4' Co3 119.6(2)
C1' B4' Co3 61.46(14)
B8' B4' Co3 66.84(17)
B5' B4' Co3 114.8(2)
B9' B4' H4' 122.2
C1' B4' H4' 118.5
B8' B4' H4' 130.4
B5' B4' H4' 111.6
Co3 B4' H4' 114.7
C1' B5' B6' 59.39(18)
C1' B5' B10' 104.7(2)
B6' B5' B10' 60.0(2)
C1' B5' B9' 104.3(3)
B6' B5' B9' 107.9(3)
B10' B5' B9' 59.4(2)
C1' B5' B4' 60.42(18)
B6' B5' B4' 109.8(3)
B10' B5' B4' 106.6(3)
B9' B5' B4' 58.13(19)
C1' B5' H5' 124.0
B6' B5' H5' 120.5
B10' B5' H5' 123.2
B9' B5' H5' 123.5
B4' B5' H5' 121.3
C2' B6' C1' 56.34(17)
C2' B6' B5' 103.4(2)
C1' B6' B5' 58.40(18)
C2' B6' B10' 103.0(3)
C1' B6' B10' 104.3(2)
B5' B6' B10' 60.5(2)
C2' B6' B11' 56.79(19)
C1' B6' B11' 102.7(2)
B5' B6' B11' 107.5(3)
B10' B6' B11' 59.9(2)
C2' B6' H6' 126.1
C1' B6' H6' 125.3
B5' B6' H6' 122.1
B10' B6' H6' 123.0
B11' B6' H6' 123.2
C2' B7' B8' 105.4(2)
C2' B7' B12' 101.5(3)
B8' B7' B12' 60.6(2)
C2' B7' B11' 55.88(18)
B8' B7' B11' 107.6(3)
B12' B7' B11' 58.6(2)
C2' B7' Co3 63.36(15)
B8' B7' Co3 66.33(16)
B12' B7' Co3 117.5(2)
B11' B7' Co3 114.4(2)
C2' B7' H7' 120.7
B8' B7' H7' 130.8
B12' B7' H7' 119.7
B11' B7' H7' 111.5
Co3 B7' H7' 119.2
B4' B8' B7' 107.1(2)
B4' B8' B12' 105.2(2)
B7' B8' B12' 59.8(2)
B4' B8' B9' 58.33(19)
B7' B8' B9' 106.3(2)
B12' B8' B9' 58.5(2)
B4' B8' Co3 63.57(16)
B7' B8' Co3 63.54(16)
B12' B8' Co3 114.5(2)
B9' B8' Co3 113.7(2)
B4' B8' H8' 128.6
B7' B8' H8' 119.5
B12' B8' H8' 115.9
B9' B8' H8' 121.0
Co3 B8' H8' 118.8
B4' B9' B12' 108.0(3)
B4' B9' B10' 109.4(3)
B12' B9' B10' 60.8(2)
B4' B9' B5' 60.95(19)
B12' B9' B5' 108.2(2)
B10' B9' B5' 60.0(2)
B4' B9' B8' 59.6(2)
B12' B9' B8' 60.6(2)
B10' B9' B8' 110.2(3)
B5' B9' B8' 109.0(2)
B4' B9' H9' 121.5
B12' B9' H9' 121.6
B10' B9' H9' 120.5
B5' B9' H9' 121.4
B8' B9' H9' 120.8
B9' B10' B11' 107.0(3)
B9' B10' B6' 108.5(2)
B11' B10' B6' 60.1(2)
B9' B10' B5' 60.7(2)
B11' B10' B5' 106.9(2)
B6' B10' B5' 59.46(19)
B9' B10' B12' 59.5(2)
B11' B10' B12' 59.5(2)
B6' B10' B12' 108.2(3)
B5' B10' B12' 107.7(3)
B9' B10' H10' 121.7
B11' B10' H10' 122.5
B6' B10' H10' 121.4
B5' B10' H10' 122.1
B12' B10' H10' 122.0
C2' B11' B12' 104.8(2)
C2' B11' B10' 105.2(3)
B12' B11' B10' 60.8(2)
C2' B11' B6' 59.74(19)
B12' B11' B6' 109.0(3)
B10' B11' B6' 59.9(2)
C2' B11' B7' 58.81(19)
B12' B11' B7' 59.9(2)
B10' B11' B7' 108.9(3)
B6' B11' B7' 109.5(2)
C2' B11' H11' 124.6
B12' B11' H11' 122.1
B10' B11' H11' 122.0
B6' B11' H11' 120.5
B7' B11' H11' 120.9
B9' B12' B11' 107.4(3)
B9' B12' B10' 59.7(2)
B11' B12' B10' 59.7(2)
B9' B12' B7' 108.0(3)
B11' B12' B7' 61.6(2)
B10' B12' B7' 109.4(3)
B9' B12' B8' 60.9(2)
B11' B12' B8' 109.2(2)
B10' B12' B8' 109.5(3)
B7' B12' B8' 59.6(2)
B9' B12' H12' 122.2
B11' B12' H12' 121.4
B10' B12' H12' 121.1
B7' B12' H12' 121.1
B8' B12' H12' 120.8
O1 C3 C10 104.3(2)
O1 C3 C1 107.1(2)
C10 C3 C1 117.8(2)
O1 C3 C1' 109.2(2)
C10 C3 C1' 116.8(2)
C1 C3 C1' 101.3(2)
C9 C10 C5 120.0(3)
C9 C10 C3 107.8(2)
C5 C10 C3 132.2(3)
C10 C5 C6 117.7(3)
C10 C5 H5A 121.1
C6 C5 H5A 121.1
C7 C6 C5 121.6(3)
C7 C6 H6A 119.2
C5 C6 H6A 119.2
C8 C7 C6 120.8(3)
C8 C7 H7A 119.6
C6 C7 H7A 119.6
C7 C8 C9 117.2(3)
C7 C8 H8A 121.4
C9 C8 H8A 121.4
C10 C9 C8 122.7(3)
C10 C9 C4 109.1(3)
C8 C9 C4 128.1(3)
O2 C4 O1 120.5(3)
O2 C4 C9 131.6(3)
O1 C4 C9 107.9(2)
N1 C11 H11A 109.5
N1 C11 H11B 109.5
H11A C11 H11B 109.5
N1 C11 H11C 109.5
H11A C11 H11C 109.5
H11B C11 H11C 109.5
N1 C12 H12A 109.5
N1 C12 H12B 109.5
H12A C12 H12B 109.5
N1 C12 H12C 109.5
H12A C12 H12C 109.5
H12B C12 H12C 109.5
N1 C13 H13A 109.5
N1 C13 H13B 109.5
H13A C13 H13B 109.5
N1 C13 H13C 109.5
H13A C13 H13C 109.5
H13B C13 H13C 109.5
N1 C14 H14A 109.5
N1 C14 H14B 109.5
H14A C14 H14B 109.5
N1 C14 H14C 109.5
H14A C14 H14C 109.5
H14B C14 H14C 109.5
Cl1 C1S Cl2 116.9(6)
Cl1 C1S H1S1 108.1
Cl2 C1S H1S1 108.1
Cl1 C1S H1S2 108.1
Cl2 C1S H1S2 108.1
H1S1 C1S H1S2 107.3
C13 N1 C12 112.2(4)
C13 N1 C11 109.3(3)
C12 N1 C11 109.9(3)
C13 N1 C14 108.4(4)
C12 N1 C14 107.5(3)
C11 N1 C14 109.5(3)
C4 O1 C3 110.8(2)

loop_
_geom_bond_atom_site_label_1
_geom_bond_atom_site_label_2
_geom_bond_distance
Co3 C1 1.979(3)
Co3 C1' 1.986(3)
Co3 C2' 2.027(3)
Co3 C2 2.037(3)
Co3 B4' 2.085(4)
Co3 B4 2.087(3)
Co3 B7' 2.092(4)
Co3 B7 2.093(3)
Co3 B8 2.139(4)
Co3 B8' 2.140(4)
C1 C3 1.560(4)
C1 C2 1.625(4)
C1 B5 1.700(4)
C1 B6 1.726(4)
C1 B4 1.763(4)
C2 B11 1.670(4)
C2 B7 1.702(5)
C2 B6 1.715(4)
C2 H2 0.9682
B4 B9 1.742(5)
B4 B5 1.780(5)
B4 B8 1.791(5)
B4 H4 1.0720
B5 B6 1.764(5)
B5 B10 1.785(5)
B5 B9 1.797(5)
B5 H5 1.1200
B6 B10 1.770(5)
B6 B11 1.787(5)
B6 H6 1.1200
B7 B8 1.784(5)
B7 B12 1.794(5)
B7 B11 1.818(5)
B7 H7 0.9960
B8 B12 1.788(5)
B8 B9 1.814(5)
B8 H8 1.0834
B9 B12 1.771(5)
B9 B10 1.775(5)
B9 H9 1.1200
B10 B11 1.772(5)
B10 B12 1.798(5)
B10 H10 1.1200
B11 B12 1.772(5)
B11 H11 1.1200
B12 H12 1.1200
C1' C3 1.563(4)
C1' C2' 1.624(4)
C1' B5' 1.702(4)
C1' B6' 1.720(4)
C1' B4' 1.765(4)
C2' B11' 1.666(4)
C2' B6' 1.720(5)
C2' B7' 1.722(5)
C2' H2' 0.9865
B4' B9' 1.749(5)
B4' B8' 1.773(5)
B4' B5' 1.801(5)
B4' H4' 1.0853
B5' B6' 1.768(5)
B5' B10' 1.787(5)
B5' B9' 1.800(5)
B5' H5' 1.1200
B6' B10' 1.778(5)
B6' B11' 1.782(5)
B6' H6' 1.1200
B7' B8' 1.794(5)
B7' B12' 1.798(5)
B7' B11' 1.828(5)
B7' H7' 1.0796
B8' B12' 1.812(5)
B8' B9' 1.816(5)
B8' H8' 1.0991
B9' B12' 1.772(5)
B9' B10' 1.777(5)
B9' H9' 1.1200
B10' B11' 1.777(5)
B10' B12' 1.796(5)
B10' H10' 1.1200
B11' B12' 1.774(5)
B11' H11' 1.1200
B12' H12' 1.1200
C3 O1 1.446(3)
C3 C10 1.515(4)
C10 C9 1.383(4)
C10 C5 1.384(4)
C5 C6 1.392(4)
C5 H5A 0.9500
C6 C7 1.390(5)
C6 H6A 0.9500
C7 C8 1.379(5)
C7 H7A 0.9500
C8 C9 1.385(4)
C8 H8A 0.9500
C9 C4 1.461(4)
C4 O2 1.205(4)
C4 O1 1.378(4)
C11 N1 1.487(4)
C11 H11A 0.9800
C11 H11B 0.9800
C11 H11C 0.9800
C12 N1 1.485(5)
C12 H12A 0.9800
C12 H12B 0.9800
C12 H12C 0.9800
C13 N1 1.462(5)
C13 H13A 0.9800
C13 H13B 0.9800
C13 H13C 0.9800
C14 N1 1.497(5)
C14 H14A 0.9800
C14 H14B 0.9800
C14 H14C 0.9800
C1S Cl1 1.667(13)
C1S Cl2 1.754(12)
C1S H1S1 0.9900
C1S H1S2 0.9900

loop_
_geom_torsion_atom_site_label_1
_geom_torsion_atom_site_label_2
_geom_torsion_atom_site_label_3
_geom_torsion_atom_site_label_4
_geom_torsion
C1' Co3 C1 C3 -0.92(16)
C2' Co3 C1 C3 42.07(17)
C2 Co3 C1 C3 -115.9(2)
B4' Co3 C1 C3 -44.19(18)
B4 Co3 C1 C3 119.5(2)
B7' Co3 C1 C3 58.9(3)
B7 Co3 C1 C3 -150.83(18)
B8 Co3 C1 C3 159.17(18)
B8' Co3 C1 C3 -48.1(3)
C1' Co3 C1 C2 114.97(17)
C2' Co3 C1 C2 157.96(16)
B4' Co3 C1 C2 71.70(17)
B4 Co3 C1 C2 -124.6(2)
B7' Co3 C1 C2 174.8(2)
B7 Co3 C1 C2 -34.94(17)
B8 Co3 C1 C2 -84.93(17)
B8' Co3 C1 C2 67.8(3)
C1' Co3 C1 B5 -145.1(2)
C2' Co3 C1 B5 -102.1(2)
C2 Co3 C1 B5 100.0(3)
B4' Co3 C1 B5 171.7(2)
B4 Co3 C1 B5 -24.7(2)
B7' Co3 C1 B5 -85.2(3)
B7 Co3 C1 B5 65.0(2)
B8 Co3 C1 B5 15.0(2)
B8' Co3 C1 B5 167.8(3)
C1' Co3 C1 B6 136.6(3)
C2' Co3 C1 B6 179.6(2)
C2 Co3 C1 B6 21.6(2)
B4' Co3 C1 B6 93.3(3)
B4 Co3 C1 B6 -103.0(3)
B7' Co3 C1 B6 -163.6(2)
B7 Co3 C1 B6 -13.3(3)
B8 Co3 C1 B6 -63.3(3)
B8' Co3 C1 B6 89.4(4)
C1' Co3 C1 B4 -120.40(17)
C2' Co3 C1 B4 -77.41(17)
C2 Co3 C1 B4 124.6(2)
B4' Co3 C1 B4 -163.67(16)
B7' Co3 C1 B4 -60.6(3)
B7 Co3 C1 B4 89.69(17)
B8 Co3 C1 B4 39.69(16)
B8' Co3 C1 B4 -167.6(3)
C3 C1 C2 B11 -157.8(3)
B5 C1 C2 B11 0.0(3)
B6 C1 C2 B11 -39.7(2)
B4 C1 C2 B11 66.4(3)
Co3 C1 C2 B11 120.4(2)
C3 C1 C2 B7 130.8(3)
B5 C1 C2 B7 -71.3(3)
B6 C1 C2 B7 -111.0(3)
B4 C1 C2 B7 -5.0(3)
Co3 C1 C2 B7 49.1(2)
C3 C1 C2 B6 -118.1(3)
B5 C1 C2 B6 39.7(2)
B4 C1 C2 B6 106.1(3)
Co3 C1 C2 B6 160.2(2)
C3 C1 C2 Co3 81.7(2)
B5 C1 C2 Co3 -120.4(2)
B6 C1 C2 Co3 -160.2(2)
B4 C1 C2 Co3 -54.08(18)
C1' Co3 C2 C1 -62.02(17)
C2' Co3 C2 C1 -34.8(2)
B4' Co3 C2 C1 -112.14(17)
B4 Co3 C2 C1 40.16(17)
B7' Co3 C2 C1 -165.4(6)
B7 Co3 C2 C1 130.5(2)
B8 Co3 C2 C1 90.57(17)
B8' Co3 C2 C1 -151.36(17)
C1 Co3 C2 B11 -100.7(3)
C1' Co3 C2 B11 -162.7(2)
C2' Co3 C2 B11 -135.5(2)
B4' Co3 C2 B11 147.2(3)
B4 Co3 C2 B11 -60.5(3)
B7' Co3 C2 B11 94.0(7)
B7 Co3 C2 B11 29.9(2)
B8 Co3 C2 B11 -10.1(2)
B8' Co3 C2 B11 108.0(3)
C1 Co3 C2 B7 -130.5(2)
C1' Co3 C2 B7 167.46(17)
C2' Co3 C2 B7 -165.37(19)
B4' Co3 C2 B7 117.33(18)
B4 Co3 C2 B7 -90.36(18)
B7' Co3 C2 B7 64.1(7)
B8 Co3 C2 B7 -39.96(18)
B8' Co3 C2 B7 78.1(2)
C1 Co3 C2 B6 -21.0(2)
C1' Co3 C2 B6 -83.0(2)
C2' Co3 C2 B6 -55.8(3)
B4' Co3 C2 B6 -133.1(3)
B4 Co3 C2 B6 19.2(2)
B7' Co3 C2 B6 173.6(6)
B7 Co3 C2 B6 109.5(3)
B8 Co3 C2 B6 69.6(2)
B8' Co3 C2 B6 -172.3(2)
C3 C1 B4 B9 164.2(2)
C2 C1 B4 B9 -61.6(3)
B5 C1 B4 B9 41.2(2)
B6 C1 B4 B9 5.1(3)
Co3 C1 B4 B9 -115.9(2)
C3 C1 B4 B5 123.0(3)
C2 C1 B4 B5 -102.7(2)
B6 C1 B4 B5 -36.1(2)
Co3 C1 B4 B5 -157.1(2)
C3 C1 B4 B8 -131.8(3)
C2 C1 B4 B8 2.5(3)
B5 C1 B4 B8 105.2(3)
B6 C1 B4 B8 69.1(3)
Co3 C1 B4 B8 -51.90(18)
C3 C1 B4 Co3 -79.9(2)
C2 C1 B4 Co3 54.37(18)
B5 C1 B4 Co3 157.1(2)
B6 C1 B4 Co3 121.0(2)
C1 Co3 B4 B9 90.9(3)
C1' Co3 B4 B9 149.6(2)
C2' Co3 B4 B9 -166.1(3)
C2 Co3 B4 B9 53.2(3)
B4' Co3 B4 B9 125.0(3)
B7' Co3 B4 B9 -121.3(3)
B7 Co3 B4 B9 4.5(3)
B8 Co3 B4 B9 -33.0(2)
B8' Co3 B4 B9 -102.4(4)
C1' Co3 B4 C1 58.68(16)
C2' Co3 B4 C1 103.02(16)
C2 Co3 B4 C1 -37.69(15)
B4' Co3 B4 C1 34.1(3)
B7' Co3 B4 C1 147.76(16)
B7 Co3 B4 C1 -86.45(16)
B8 Co3 B4 C1 -123.9(2)
B8' Co3 B4 C1 166.7(3)
C1 Co3 B4 B5 21.15(19)
C1' Co3 B4 B5 79.8(2)
C2' Co3 B4 B5 124.2(2)
C2 Co3 B4 B5 -16.5(2)
B4' Co3 B4 B5 55.2(4)
B7' Co3 B4 B5 168.9(2)
B7 Co3 B4 B5 -65.3(2)
B8 Co3 B4 B5 -102.7(3)
B8' Co3 B4 B5 -172.2(3)
C1 Co3 B4 B8 123.9(2)
C1' Co3 B4 B8 -177.44(16)
C2' Co3 B4 B8 -133.10(17)
C2 Co3 B4 B8 86.19(17)
B4' Co3 B4 B8 158.0(3)
B7' Co3 B4 B8 -88.36(18)
B7 Co3 B4 B8 37.43(17)
B8' Co3 B4 B8 -69.4(4)
C3 C1 B5 B6 113.8(3)
C2 C1 B5 B6 -39.5(2)
B4 C1 B5 B6 -142.2(2)
Co3 C1 B5 B6 -116.2(2)
C3 C1 B5 B4 -104.0(3)
C2 C1 B5 B4 102.6(2)
B6 C1 B5 B4 142.2(2)
Co3 C1 B5 B4 25.9(2)
C3 C1 B5 B10 154.6(3)
C2 C1 B5 B10 1.3(3)
B6 C1 B5 B10 40.8(2)
B4 C1 B5 B10 -101.4(3)
Co3 C1 B5 B10 -75.4(3)
C3 C1 B5 B9 -143.7(3)
C2 C1 B5 B9 62.9(3)
B6 C1 B5 B9 102.4(3)
B4 C1 B5 B9 -39.7(2)
Co3 C1 B5 B9 -13.8(3)
B9 B4 B5 C1 -133.4(2)
B8 B4 B5 C1 -94.8(3)
Co3 B4 B5 C1 -22.04(19)
B9 B4 B5 B6 -99.0(3)
C1 B4 B5 B6 34.4(2)
B8 B4 B5 B6 -60.3(3)
Co3 B4 B5 B6 12.4(3)
B9 B4 B5 B10 -35.6(2)
C1 B4 B5 B10 97.9(3)
B8 B4 B5 B10 3.1(3)
Co3 B4 B5 B10 75.8(3)
C1 B4 B5 B9 133.4(2)
B8 B4 B5 B9 38.6(2)
Co3 B4 B5 B9 111.4(2)
B11 C2 B6 C1 139.0(3)
B7 C2 B6 C1 101.4(3)
Co3 C2 B6 C1 21.4(2)
C1 C2 B6 B5 -36.4(2)
B11 C2 B6 B5 102.5(3)
B7 C2 B6 B5 64.9(3)
Co3 C2 B6 B5 -15.0(3)
C1 C2 B6 B10 -98.9(2)
B11 C2 B6 B10 40.1(2)
B7 C2 B6 B10 2.5(3)
Co3 C2 B6 B10 -77.5(3)
C1 C2 B6 B11 -139.0(3)
B7 C2 B6 B11 -37.6(3)
Co3 C2 B6 B11 -117.6(3)
C3 C1 B6 C2 101.5(3)
B5 C1 B6 C2 -137.2(3)
B4 C1 B6 C2 -101.2(3)
Co3 C1 B6 C2 -22.9(2)
C3 C1 B6 B5 -121.3(3)
C2 C1 B6 B5 137.2(3)
B4 C1 B6 B5 36.0(2)
Co3 C1 B6 B5 114.3(3)
C3 C1 B6 B10 -162.5(3)
C2 C1 B6 B10 96.1(3)
B5 C1 B6 B10 -41.1(2)
B4 C1 B6 B10 -5.1(3)
Co3 C1 B6 B10 73.2(3)
C3 C1 B6 B11 135.9(3)
C2 C1 B6 B11 34.4(2)
B5 C1 B6 B11 -102.8(3)
B4 C1 B6 B11 -66.8(3)
Co3 C1 B6 B11 11.5(3)
C1 B5 B6 C2 35.5(2)
B4 B5 B6 C2 0.7(3)
B10 B5 B6 C2 -97.5(3)
B9 B5 B6 C2 -61.4(3)
B4 B5 B6 C1 -34.9(2)
B10 B5 B6 C1 -133.1(3)
B9 B5 B6 C1 -96.9(3)
C1 B5 B6 B10 133.1(3)
B4 B5 B6 B10 98.2(3)
B9 B5 B6 B10 36.1(2)
C1 B5 B6 B11 94.6(3)
B4 B5 B6 B11 59.8(3)
B10 B5 B6 B11 -38.4(2)
B9 B5 B6 B11 -2.3(3)
C1 C2 B7 B8 5.3(3)
B11 C2 B7 B8 -100.9(3)
B6 C2 B7 B8 -63.8(3)
Co3 C2 B7 B8 52.81(19)
C1 C2 B7 B12 67.2(3)
B11 C2 B7 B12 -39.0(2)
B6 C2 B7 B12 -1.9(3)
Co3 C2 B7 B12 114.7(2)
C1 C2 B7 B11 106.2(3)
B6 C2 B7 B11 37.0(2)
Co3 C2 B7 B11 153.7(2)
C1 C2 B7 Co3 -47.55(19)
B11 C2 B7 Co3 -153.7(2)
B6 C2 B7 Co3 -116.6(2)
C1 Co3 B7 C2 34.35(16)
C1' Co3 B7 C2 -21.6(3)
C2' Co3 B7 C2 132.7(6)
B4' Co3 B7 C2 -68.12(18)
B4 Co3 B7 C2 85.76(17)
B7' Co3 B7 C2 -166.56(17)
B8 Co3 B7 C2 123.4(2)
B8' Co3 B7 C2 -118.75(17)
C1 Co3 B7 B8 -89.03(17)
C1' Co3 B7 B8 -145.0(2)
C2' Co3 B7 B8 9.3(7)
C2 Co3 B7 B8 -123.4(2)
B4' Co3 B7 B8 168.50(17)
B4 Co3 B7 B8 -37.61(18)
B7' Co3 B7 B8 70.1(2)
B8' Co3 B7 B8 117.87(18)
C1 Co3 B7 B12 -56.2(2)
C1' Co3 B7 B12 -112.2(3)
C2' Co3 B7 B12 42.1(7)
C2 Co3 B7 B12 -90.6(3)
B4' Co3 B7 B12 -158.7(2)
B4 Co3 B7 B12 -4.8(2)
B7' Co3 B7 B12 102.9(3)
B8 Co3 B7 B12 32.8(2)
B8' Co3 B7 B12 150.7(2)
C1 Co3 B7 B11 10.2(2)
C1' Co3 B7 B11 -45.8(4)
C2' Co3 B7 B11 108.5(6)
C2 Co3 B7 B11 -24.2(2)
B4' Co3 B7 B11 -92.3(2)
B4 Co3 B7 B11 61.6(2)
B7' Co3 B7 B11 169.3(2)
B8 Co3 B7 B11 99.2(3)
B8' Co3 B7 B11 -142.9(2)
C2 B7 B8 B12 94.9(3)
B11 B7 B8 B12 35.5(2)
Co3 B7 B8 B12 146.2(2)
C2 B7 B8 B4 -3.5(3)
B12 B7 B8 B4 -98.3(3)
B11 B7 B8 B4 -62.8(3)
Co3 B7 B8 B4 47.89(19)
C2 B7 B8 B9 57.2(3)
B12 B7 B8 B9 -37.7(2)
B11 B7 B8 B9 -2.2(3)
Co3 B7 B8 B9 108.5(2)
C2 B7 B8 Co3 -51.36(18)
B12 B7 B8 Co3 -146.2(2)
B11 B7 B8 Co3 -110.7(2)
B9 B4 B8 B7 99.4(3)
C1 B4 B8 B7 0.7(3)
B5 B4 B8 B7 60.9(3)
Co3 B4 B8 B7 -48.06(19)
B9 B4 B8 B12 36.4(2)
C1 B4 B8 B12 -62.3(3)
B5 B4 B8 B12 -2.1(3)
Co3 B4 B8 B12 -111.1(2)
C1 B4 B8 B9 -98.7(3)
B5 B4 B8 B9 -38.5(2)
Co3 B4 B8 B9 -147.5(2)
B9 B4 B8 Co3 147.5(2)
C1 B4 B8 Co3 48.78(17)
B5 B4 B8 Co3 109.0(2)
C1 Co3 B8 B7 86.96(17)
C1' Co3 B8 B7 132.9(3)
C2' Co3 B8 B7 -177.66(16)
C2 Co3 B8 B7 39.11(17)
B4' Co3 B8 B7 -26.8(4)
B4 Co3 B8 B7 127.5(2)
B7' Co3 B8 B7 -128.91(18)
B8' Co3 B8 B7 -79.4(2)
C1 Co3 B8 B12 54.7(2)
C1' Co3 B8 B12 100.6(3)
C2' Co3 B8 B12 150.0(2)
C2 Co3 B8 B12 6.8(2)
B4' Co3 B8 B12 -59.1(4)
B4 Co3 B8 B12 95.2(3)
B7' Co3 B8 B12 -161.2(2)
B7 Co3 B8 B12 -32.3(2)
B8' Co3 B8 B12 -111.7(2)
C1 Co3 B8 B4 -40.50(16)
C1' Co3 B8 B4 5.5(3)
C2' Co3 B8 B4 54.88(19)
C2 Co3 B8 B4 -88.34(17)
B4' Co3 B8 B4 -154.3(3)
B7' Co3 B8 B4 103.63(18)
B7 Co3 B8 B4 -127.5(2)
B8' Co3 B8 B4 153.17(17)
C1 Co3 B8 B9 -10.7(2)
C1' Co3 B8 B9 35.2(4)
C2' Co3 B8 B9 84.7(2)
C2 Co3 B8 B9 -58.6(2)
B4' Co3 B8 B9 -124.5(3)
B4 Co3 B8 B9 29.8(2)
B7' Co3 B8 B9 133.4(2)
B7 Co3 B8 B9 -97.7(3)
B8' Co3 B8 B9 -177.05(19)
C1 B4 B9 B12 61.8(3)
B5 B4 B9 B12 101.0(3)
B8 B4 B9 B12 -37.4(2)
Co3 B4 B9 B12 -2.9(4)
C1 B4 B9 B10 -2.9(3)
B5 B4 B9 B10 36.3(2)
B8 B4 B9 B10 -102.1(3)
Co3 B4 B9 B10 -67.6(3)
C1 B4 B9 B5 -39.2(2)
B8 B4 B9 B5 -138.4(3)
Co3 B4 B9 B5 -103.9(3)
C1 B4 B9 B8 99.2(2)
B5 B4 B9 B8 138.4(3)
Co3 B4 B9 B8 34.5(2)
C1 B5 B9 B4 41.0(2)
B6 B5 B9 B4 103.4(3)
B10 B5 B9 B4 139.7(3)
C1 B5 B9 B12 -60.0(3)
B6 B5 B9 B12 2.4(3)
B4 B5 B9 B12 -101.0(3)
B10 B5 B9 B12 38.7(2)
C1 B5 B9 B10 -98.7(3)
B6 B5 B9 B10 -36.3(2)
B4 B5 B9 B10 -139.7(3)
C1 B5 B9 B8 3.4(3)
B6 B5 B9 B8 65.8(3)
B4 B5 B9 B8 -37.6(2)
B10 B5 B9 B8 102.1(3)
B7 B8 B9 B4 -99.7(3)
B12 B8 B9 B4 -138.1(3)
Co3 B8 B9 B4 -31.7(2)
B7 B8 B9 B12 38.4(2)
B4 B8 B9 B12 138.1(3)
Co3 B8 B9 B12 106.4(2)
B7 B8 B9 B10 1.7(3)
B12 B8 B9 B10 -36.7(2)
B4 B8 B9 B10 101.4(3)
Co3 B8 B9 B10 69.8(3)
B7 B8 B9 B5 -62.2(3)
B12 B8 B9 B5 -100.6(3)
B4 B8 B9 B5 37.5(2)
Co3 B8 B9 B5 5.9(3)
C2 B6 B10 B11 -38.6(2)
C1 B6 B10 B11 -96.8(3)
B5 B6 B10 B11 -136.7(3)
C2 B6 B10 B9 61.2(3)
C1 B6 B10 B9 3.1(3)
B5 B6 B10 B9 -36.9(2)
B11 B6 B10 B9 99.9(3)
C2 B6 B10 B5 98.1(2)
C1 B6 B10 B5 39.9(2)
B11 B6 B10 B5 136.7(3)
C2 B6 B10 B12 -1.9(3)
C1 B6 B10 B12 -60.0(3)
B5 B6 B10 B12 -99.9(3)
B11 B6 B10 B12 36.8(2)
B4 B9 B10 B6 -0.1(3)
B12 B9 B10 B6 -100.8(3)
B5 B9 B10 B6 36.4(2)
B8 B9 B10 B6 -64.6(3)
B4 B9 B10 B11 64.0(3)
B12 B9 B10 B11 -36.7(2)
B5 B9 B10 B11 100.4(3)
B8 B9 B10 B11 -0.5(3)
B4 B9 B10 B5 -36.5(2)
B12 B9 B10 B5 -137.1(3)
B8 B9 B10 B5 -100.9(3)
B4 B9 B10 B12 100.7(3)
B5 B9 B10 B12 137.1(3)
B8 B9 B10 B12 36.2(2)
C1 B5 B10 B6 -40.7(2)
B4 B5 B10 B6 -104.2(3)
B9 B5 B10 B6 -139.3(3)
C1 B5 B10 B11 -2.0(3)
B6 B5 B10 B11 38.7(2)
B4 B5 B10 B11 -65.5(3)
B9 B5 B10 B11 -100.6(3)
C1 B5 B10 B9 98.6(3)
B6 B5 B10 B9 139.3(3)
B4 B5 B10 B9 35.1(2)
C1 B5 B10 B12 60.7(3)
B6 B5 B10 B12 101.4(3)
B4 B5 B10 B12 -2.8(3)
B9 B5 B10 B12 -37.9(2)
C1 C2 B11 B10 -1.3(3)
B7 C2 B11 B10 103.2(3)
B6 C2 B11 B10 -40.4(2)
Co3 C2 B11 B10 72.8(3)
C1 C2 B11 B12 -64.5(3)
B7 C2 B11 B12 40.0(2)
B6 C2 B11 B12 -103.6(3)
Co3 C2 B11 B12 9.6(3)
C1 C2 B11 B6 39.1(2)
B7 C2 B11 B6 143.6(3)
Co3 C2 B11 B6 113.2(3)
C1 C2 B11 B7 -104.5(3)
B6 C2 B11 B7 -143.6(3)
Co3 C2 B11 B7 -30.4(2)
B6 B10 B11 C2 40.2(2)
B9 B10 B11 C2 -61.8(3)
B5 B10 B11 C2 2.0(3)
B12 B10 B11 C2 -98.5(3)
B6 B10 B11 B12 138.7(3)
B9 B10 B11 B12 36.7(2)
B5 B10 B11 B12 100.5(3)
B9 B10 B11 B6 -102.1(3)
B5 B10 B11 B6 -38.2(2)
B12 B10 B11 B6 -138.7(3)
B6 B10 B11 B7 101.2(3)
B9 B10 B11 B7 -0.9(3)
B5 B10 B11 B7 63.0(3)
B12 B10 B11 B7 -37.6(2)
C1 B6 B11 C2 -34.1(2)
B5 B6 B11 C2 -94.6(3)
B10 B6 B11 C2 -133.4(3)
C2 B6 B11 B10 133.4(3)
C1 B6 B11 B10 99.3(3)
B5 B6 B11 B10 38.8(2)
C2 B6 B11 B12 95.9(3)
C1 B6 B11 B12 61.8(3)
B5 B6 B11 B12 1.3(3)
B10 B6 B11 B12 -37.5(2)
C2 B6 B11 B7 32.2(2)
C1 B6 B11 B7 -1.9(3)
B5 B6 B11 B7 -62.4(3)
B10 B6 B11 B7 -101.2(3)
B8 B7 B11 C2 97.9(2)
B12 B7 B11 C2 134.0(3)
Co3 B7 B11 C2 26.2(2)
C2 B7 B11 B10 -96.0(3)
B8 B7 B11 B10 1.9(3)
B12 B7 B11 B10 38.0(2)
Co3 B7 B11 B10 -69.8(3)
C2 B7 B11 B12 -134.0(3)
B8 B7 B11 B12 -36.1(2)
Co3 B7 B11 B12 -107.8(2)
C2 B7 B11 B6 -32.6(2)
B8 B7 B11 B6 65.3(3)
B12 B7 B11 B6 101.3(3)
Co3 B7 B11 B6 -6.5(3)
B4 B9 B12 B11 -65.5(3)
B10 B9 B12 B11 36.7(2)
B5 B9 B12 B11 -1.6(3)
B8 B9 B12 B11 -103.2(3)
B4 B9 B12 B8 37.7(2)
B10 B9 B12 B8 139.9(3)
B5 B9 B12 B8 101.6(3)
B4 B9 B12 B7 -0.7(3)
B10 B9 B12 B7 101.4(3)
B5 B9 B12 B7 63.1(3)
B8 B9 B12 B7 -38.4(2)
B4 B9 B12 B10 -102.2(3)
B5 B9 B12 B10 -38.3(2)
B8 B9 B12 B10 -139.9(3)
C2 B11 B12 B9 62.2(3)
B10 B11 B12 B9 -36.8(2)
B6 B11 B12 B9 0.2(3)
B7 B11 B12 B9 101.4(3)
C2 B11 B12 B8 -2.7(3)
B10 B11 B12 B8 -101.8(3)
B6 B11 B12 B8 -64.8(3)
B7 B11 B12 B8 36.4(2)
C2 B11 B12 B7 -39.2(2)
B10 B11 B12 B7 -138.2(2)
B6 B11 B12 B7 -101.2(3)
C2 B11 B12 B10 99.0(3)
B6 B11 B12 B10 37.0(2)
B7 B11 B12 B10 138.2(2)
B7 B8 B12 B9 -136.8(3)
B4 B8 B12 B9 -35.9(2)
Co3 B8 B12 B9 -103.3(2)
B7 B8 B12 B11 -37.1(2)
B4 B8 B12 B11 63.9(3)
B9 B8 B12 B11 99.7(3)
Co3 B8 B12 B11 -3.6(3)
B4 B8 B12 B7 100.9(3)
B9 B8 B12 B7 136.8(3)
Co3 B8 B12 B7 33.5(2)
B7 B8 B12 B10 -100.6(3)
B4 B8 B12 B10 0.3(3)
B9 B8 B12 B10 36.2(2)
Co3 B8 B12 B10 -67.2(3)
C2 B7 B12 B9 -62.6(3)
B8 B7 B12 B9 39.1(2)
B11 B7 B12 B9 -100.5(3)
Co3 B7 B12 B9 4.2(3)
C2 B7 B12 B11 37.9(2)
B8 B7 B12 B11 139.6(3)
Co3 B7 B12 B11 104.7(3)
C2 B7 B12 B8 -101.8(2)
B11 B7 B12 B8 -139.6(3)
Co3 B7 B12 B8 -35.0(2)
C2 B7 B12 B10 0.5(3)
B8 B7 B12 B10 102.3(3)
B11 B7 B12 B10 -37.3(2)
Co3 B7 B12 B10 67.3(3)
B6 B10 B12 B9 101.3(3)
B11 B10 B12 B9 138.6(3)
B5 B10 B12 B9 38.4(2)
B6 B10 B12 B11 -37.3(2)
B9 B10 B12 B11 -138.6(3)
B5 B10 B12 B11 -100.1(3)
B6 B10 B12 B8 64.5(3)
B11 B10 B12 B8 101.7(3)
B9 B10 B12 B8 -36.8(2)
B5 B10 B12 B8 1.6(3)
B6 B10 B12 B7 0.9(3)
B11 B10 B12 B7 38.1(2)
B9 B10 B12 B7 -100.5(3)
B5 B10 B12 B7 -62.0(3)
C1 Co3 C1' C3 0.92(16)
C2' Co3 C1' C3 -112.8(2)
C2 Co3 C1' C3 43.46(18)
B4' Co3 C1' C3 122.2(2)
B4 Co3 C1' C3 -42.72(19)
B7' Co3 C1' C3 -148.43(18)
B7 Co3 C1' C3 59.7(3)
B8 Co3 C1' C3 -47.0(3)
B8' Co3 C1' C3 161.30(18)
C1 Co3 C1' C2' 113.70(17)
C2 Co3 C1' C2' 156.25(16)
B4' Co3 C1' C2' -125.0(2)
B4 Co3 C1' C2' 70.07(17)
B7' Co3 C1' C2' -35.65(17)
B7 Co3 C1' C2' 172.5(2)
B8 Co3 C1' C2' 65.8(3)
B8' Co3 C1' C2' -85.92(17)
C1 Co3 C1' B5' -146.2(3)
C2' Co3 C1' B5' 100.1(3)
C2 Co3 C1' B5' -103.6(2)
B4' Co3 C1' B5' -24.9(2)
B4 Co3 C1' B5' 170.2(2)
B7' Co3 C1' B5' 64.5(2)
B7 Co3 C1' B5' -87.4(3)
B8 Co3 C1' B5' 165.9(3)
B8' Co3 C1' B5' 14.2(2)
C1 Co3 C1' B6' 135.0(3)
C2' Co3 C1' B6' 21.3(2)
C2 Co3 C1' B6' 177.6(2)
B4' Co3 C1' B6' -103.7(3)
B4 Co3 C1' B6' 91.4(3)
B7' Co3 C1' B6' -14.3(2)
B7 Co3 C1' B6' -166.2(2)
B8 Co3 C1' B6' 87.1(4)
B8' Co3 C1' B6' -64.6(2)
C1 Co3 C1' B4' -121.29(17)
C2' Co3 C1' B4' 125.0(2)
C2 Co3 C1' B4' -78.74(16)
B4 Co3 C1' B4' -164.92(17)
B7' Co3 C1' B4' 89.36(17)
B7 Co3 C1' B4' -62.5(3)
B8 Co3 C1' B4' -169.2(3)
B8' Co3 C1' B4' 39.09(16)
C3 C1' C2' B11' -156.7(2)
B5' C1' C2' B11' 0.1(3)
B6' C1' C2' B11' -39.7(2)
B4' C1' C2' B11' 67.4(3)
Co3 C1' C2' B11' 120.8(2)
C3 C1' C2' B6' -117.1(3)
B5' C1' C2' B6' 39.8(2)
B4' C1' C2' B6' 107.0(2)
Co3 C1' C2' B6' 160.5(2)
C3 C1' C2' B7' 132.0(2)
B5' C1' C2' B7' -71.1(3)
B6' C1' C2' B7' -110.9(3)
B4' C1' C2' B7' -3.9(3)
Co3 C1' C2' B7' 49.5(2)
C3 C1' C2' Co3 82.5(2)
B5' C1' C2' Co3 -120.7(2)
B6' C1' C2' Co3 -160.5(2)
B4' C1' C2' Co3 -53.44(18)
C1 Co3 C2' C1' -62.92(16)
C2 Co3 C2' C1' -37.8(2)
B4' Co3 C2' C1' 39.93(16)
B4 Co3 C2' C1' -112.86(17)
B7' Co3 C2' C1' 130.0(2)
B7 Co3 C2' C1' -160.0(6)
B8 Co3 C2' C1' -151.98(16)
B8' Co3 C2' C1' 89.75(17)
C1 Co3 C2' B11' -163.2(3)
C1' Co3 C2' B11' -100.3(3)
C2 Co3 C2' B11' -138.1(3)
B4' Co3 C2' B11' -60.4(3)
B4 Co3 C2' B11' 146.8(3)
B7' Co3 C2' B11' 29.7(3)
B7 Co3 C2' B11' 99.7(6)
B8 Co3 C2' B11' 107.7(3)
B8' Co3 C2' B11' -10.5(3)
C1 Co3 C2' B6' -83.6(2)
C1' Co3 C2' B6' -20.7(2)
C2 Co3 C2' B6' -58.4(3)
B4' Co3 C2' B6' 19.3(2)
B4 Co3 C2' B6' -133.5(3)
B7' Co3 C2' B6' 109.4(3)
B7 Co3 C2' B6' 179.4(5)
B8 Co3 C2' B6' -172.7(2)
B8' Co3 C2' B6' 69.1(2)
C1 Co3 C2' B7' 167.04(17)
C1' Co3 C2' B7' -130.0(2)
C2 Co3 C2' B7' -167.79(19)
B4' Co3 C2' B7' -90.11(18)
B4 Co3 C2' B7' 117.10(18)
B7 Co3 C2' B7' 70.0(6)
B8 Co3 C2' B7' 78.0(2)
B8' Co3 C2' B7' -40.29(18)
C3 C1' B4' B9' 165.6(3)
C2' C1' B4' B9' -62.9(3)
B5' C1' B4' B9' 40.8(2)
B6' C1' B4' B9' 4.2(3)
Co3 C1' B4' B9' -116.4(2)
C3 C1' B4' B8' -130.0(3)
C2' C1' B4' B8' 1.6(3)
B5' C1' B4' B8' 105.2(3)
B6' C1' B4' B8' 68.7(3)
Co3 C1' B4' B8' -52.01(19)
C3 C1' B4' B5' 124.8(3)
C2' C1' B4' B5' -103.6(2)
B6' C1' B4' B5' -36.5(2)
Co3 C1' B4' B5' -157.2(2)
C3 C1' B4' Co3 -78.0(2)
C2' C1' B4' Co3 53.57(18)
B5' C1' B4' Co3 157.2(2)
B6' C1' B4' Co3 120.7(2)
C1 Co3 B4' B9' 148.3(2)
C1' Co3 B4' B9' 90.3(3)
C2' Co3 B4' B9' 52.8(2)
C2 Co3 B4' B9' -166.9(2)
B4 Co3 B4' B9' 121.6(3)
B7' Co3 B4' B9' 3.3(2)
B7 Co3 B4' B9' -122.6(2)
B8 Co3 B4' B9' -101.4(4)
B8' Co3 B4' B9' -34.0(2)
C1 Co3 B4' C1' 58.04(16)
C2' Co3 B4' C1' -37.48(15)
C2 Co3 B4' C1' 102.80(15)
B4 Co3 B4' C1' 31.3(3)
B7' Co3 B4' C1' -86.96(16)
B7 Co3 B4' C1' 147.11(16)
B8 Co3 B4' C1' 168.3(3)
B8' Co3 B4' C1' -124.3(2)
C1 Co3 B4' B8' -177.65(16)
C1' Co3 B4' B8' 124.3(2)
C2' Co3 B4' B8' 86.83(17)
C2 Co3 B4' B8' -132.90(17)
B4 Co3 B4' B8' 155.6(3)
B7' Co3 B4' B8' 37.35(17)
B7 Co3 B4' B8' -88.59(18)
B8 Co3 B4' B8' -67.4(4)
C1 Co3 B4' B5' 79.0(2)
C1' Co3 B4' B5' 20.98(19)
C2' Co3 B4' B5' -16.5(2)
C2 Co3 B4' B5' 123.8(2)
B4 Co3 B4' B5' 52.3(4)
B7' Co3 B4' B5' -66.0(2)
B7 Co3 B4' B5' 168.1(2)
B8 Co3 B4' B5' -170.7(3)
B8' Co3 B4' B5' -103.3(3)
C3 C1' B5' B6' 110.9(3)
C2' C1' B5' B6' -39.7(2)
B4' C1' B5' B6' -142.0(3)
Co3 C1' B5' B6' -116.1(3)
C3 C1' B5' B10' 151.9(3)
C2' C1' B5' B10' 1.3(3)
B6' C1' B5' B10' 41.0(2)
B4' C1' B5' B10' -101.0(3)
Co3 C1' B5' B10' -75.1(3)
C3 C1' B5' B9' -146.6(3)
C2' C1' B5' B9' 62.8(3)
B6' C1' B5' B9' 102.5(3)
B4' C1' B5' B9' -39.5(2)
Co3 C1' B5' B9' -13.6(3)
C3 C1' B5' B4' -107.1(3)
C2' C1' B5' B4' 102.3(2)
B6' C1' B5' B4' 142.0(3)
Co3 C1' B5' B4' 25.9(2)
B9' B4' B5' C1' -133.5(3)
B8' B4' B5' C1' -95.3(3)
Co3 B4' B5' C1' -22.0(2)
B9' B4' B5' B6' -99.2(3)
C1' B4' B5' B6' 34.3(2)
B8' B4' B5' B6' -61.1(3)
Co3 B4' B5' B6' 12.3(3)
B9' B4' B5' B10' -35.8(2)
C1' B4' B5' B10' 97.7(3)
B8' B4' B5' B10' 2.4(3)
Co3 B4' B5' B10' 75.7(3)
C1' B4' B5' B9' 133.5(3)
B8' B4' B5' B9' 38.1(2)
Co3 B4' B5' B9' 111.5(3)
B11' C2' B6' C1' 138.7(2)
B7' C2' B6' C1' 101.2(3)
Co3 C2' B6' C1' 21.2(2)
C1' C2' B6' B5' -36.4(2)
B11' C2' B6' B5' 102.4(3)
B7' C2' B6' B5' 64.9(3)
Co3 C2' B6' B5' -15.1(3)
C1' C2' B6' B10' -98.7(2)
B11' C2' B6' B10' 40.0(2)
B7' C2' B6' B10' 2.5(3)
Co3 C2' B6' B10' -77.5(3)
C1' C2' B6' B11' -138.7(2)
B7' C2' B6' B11' -37.5(3)
Co3 C2' B6' B11' -117.5(3)
C3 C1' B6' C2' 98.6(3)
B5' C1' B6' C2' -137.4(3)
B4' C1' B6' C2' -100.7(3)
Co3 C1' B6' C2' -22.4(2)
C3 C1' B6' B5' -124.0(3)
C2' C1' B6' B5' 137.4(3)
B4' C1' B6' B5' 36.7(2)
Co3 C1' B6' B5' 115.0(3)
C3 C1' B6' B10' -165.2(3)
C2' C1' B6' B10' 96.2(3)
B5' C1' B6' B10' -41.1(2)
B4' C1' B6' B10' -4.5(3)
Co3 C1' B6' B10' 73.8(3)
C3 C1' B6' B11' 133.0(3)
C2' C1' B6' B11' 34.4(2)
B5' C1' B6' B11' -102.9(3)
B4' C1' B6' B11' -66.3(3)
Co3 C1' B6' B11' 12.0(3)
C1' B5' B6' C2' 35.4(2)
B10' B5' B6' C2' -97.5(3)
B9' B5' B6' C2' -61.0(3)
B4' B5' B6' C2' 0.7(3)
B10' B5' B6' C1' -132.9(3)
B9' B5' B6' C1' -96.4(3)
B4' B5' B6' C1' -34.7(2)
C1' B5' B6' B10' 132.9(3)
B9' B5' B6' B10' 36.5(2)
B4' B5' B6' B10' 98.2(3)
C1' B5' B6' B11' 94.4(3)
B10' B5' B6' B11' -38.5(2)
B9' B5' B6' B11' -2.0(3)
B4' B5' B6' B11' 59.7(3)
C1' C2' B7' B8' 4.5(3)
B11' C2' B7' B8' -101.1(3)
B6' C2' B7' B8' -64.2(3)
Co3 C2' B7' B8' 52.80(19)
C1' C2' B7' B12' 66.9(3)
B11' C2' B7' B12' -38.7(2)
B6' C2' B7' B12' -1.8(3)
Co3 C2' B7' B12' 115.2(2)
C1' C2' B7' B11' 105.6(3)
B6' C2' B7' B11' 36.9(3)
Co3 C2' B7' B11' 153.9(2)
C1' C2' B7' Co3 -48.29(19)
B11' C2' B7' Co3 -153.9(2)
B6' C2' B7' Co3 -117.0(2)
C1 Co3 B7' C2' -22.3(3)
C1' Co3 B7' C2' 34.62(16)
C2 Co3 B7' C2' 139.2(6)
B4' Co3 B7' C2' 86.04(17)
B4 Co3 B7' C2' -67.36(18)
B7 Co3 B7' C2' -165.06(17)
B8 Co3 B7' C2' -118.36(17)
B8' Co3 B7' C2' 123.0(2)
C1 Co3 B7' B8' -145.3(2)
C1' Co3 B7' B8' -88.42(18)
C2' Co3 B7' B8' -123.0(2)
C2 Co3 B7' B8' 16.2(7)
B4' Co3 B7' B8' -37.00(18)
B4 Co3 B7' B8' 169.60(17)
B7 Co3 B7' B8' 71.9(2)
B8 Co3 B7' B8' 118.60(18)
C1 Co3 B7' B12' -111.7(3)
C1' Co3 B7' B12' -54.8(2)
C2' Co3 B7' B12' -89.4(3)
C2 Co3 B7' B12' 49.8(8)
B4' Co3 B7' B12' -3.4(2)
B4 Co3 B7' B12' -156.8(2)
B7 Co3 B7' B12' 105.5(3)
B8 Co3 B7' B12' 152.2(2)
B8' Co3 B7' B12' 33.6(2)
C1 Co3 B7' B11' -45.9(4)
C1' Co3 B7' B11' 11.0(2)
C2' Co3 B7' B11' -23.6(2)
C2 Co3 B7' B11' 115.6(6)
B4' Co3 B7' B11' 62.4(2)
B4 Co3 B7' B11' -91.0(2)
B7 Co3 B7' B11' 171.3(2)
B8 Co3 B7' B11' -142.0(2)
B8' Co3 B7' B11' 99.4(3)
B9' B4' B8' B7' 99.0(3)
C1' B4' B8' B7' 1.2(3)
B5' B4' B8' B7' 61.3(3)
Co3 B4' B8' B7' -47.66(19)
B9' B4' B8' B12' 36.4(2)
C1' B4' B8' B12' -61.3(3)
B5' B4' B8' B12' -1.2(3)
Co3 B4' B8' B12' -110.2(2)
C1' B4' B8' B9' -97.8(2)
B5' B4' B8' B9' -37.7(2)
Co3 B4' B8' B9' -146.6(2)
B9' B4' B8' Co3 146.6(2)
C1' B4' B8' Co3 48.86(17)
B5' B4' B8' Co3 109.0(2)
C2' B7' B8' B4' -3.3(3)
B12' B7' B8' B4' -98.0(3)
B11' B7' B8' B4' -61.8(3)
Co3 B7' B8' B4' 47.68(19)
C2' B7' B8' B12' 94.7(3)
B11' B7' B8' B12' 36.2(2)
Co3 B7' B8' B12' 145.7(2)
C2' B7' B8' B9' 57.8(3)
B12' B7' B8' B9' -36.8(2)
B11' B7' B8' B9' -0.7(3)
Co3 B7' B8' B9' 108.8(2)
C2' B7' B8' Co3 -51.02(18)
B12' B7' B8' Co3 -145.7(2)
B11' B7' B8' Co3 -109.5(2)
C1 Co3 B8' B4' 5.0(3)
C1' Co3 B8' B4' -40.27(16)
C2' Co3 B8' B4' -88.14(17)
C2 Co3 B8' B4' 55.9(2)
B4 Co3 B8' B4' -151.8(3)
B7' Co3 B8' B4' -127.9(2)
B7 Co3 B8' B4' 104.19(18)
B8 Co3 B8' B4' 153.92(17)
C1 Co3 B8' B7' 132.9(3)
C1' Co3 B8' B7' 87.63(18)
C2' Co3 B8' B7' 39.75(17)
C2 Co3 B8' B7' -176.18(17)
B4' Co3 B8' B7' 127.9(2)
B4 Co3 B8' B7' -24.0(4)
B7 Co3 B8' B7' -127.92(18)
B8 Co3 B8' B7' -78.2(2)
C1 Co3 B8' B12' 100.5(3)
C1' Co3 B8' B12' 55.2(2)
C2' Co3 B8' B12' 7.3(2)
C2 Co3 B8' B12' 151.4(2)
B4' Co3 B8' B12' 95.5(3)
B4 Co3 B8' B12' -56.4(4)
B7' Co3 B8' B12' -32.4(2)
B7 Co3 B8' B12' -160.3(2)
B8 Co3 B8' B12' -110.6(2)
C1 Co3 B8' B9' 35.8(4)
C1' Co3 B8' B9' -9.5(2)
C2' Co3 B8' B9' -57.4(2)
C2 Co3 B8' B9' 86.7(2)
B4' Co3 B8' B9' 30.8(2)
B4 Co3 B8' B9' -121.1(3)
B7' Co3 B8' B9' -97.1(3)
B7 Co3 B8' B9' 135.0(2)
B8 Co3 B8' B9' -175.31(19)
C1' B4' B9' B12' 62.4(3)
B8' B4' B9' B12' -38.0(2)
B5' B4' B9' B12' 101.2(3)
Co3 B4' B9' B12' -2.4(3)
C1' B4' B9' B10' -2.2(3)
B8' B4' B9' B10' -102.6(3)
B5' B4' B9' B10' 36.7(2)
Co3 B4' B9' B10' -67.0(3)
C1' B4' B9' B5' -38.8(2)
B8' B4' B9' B5' -139.2(3)
Co3 B4' B9' B5' -103.7(3)
C1' B4' B9' B8' 100.4(2)
B5' B4' B9' B8' 139.2(3)
Co3 B4' B9' B8' 35.6(2)
C1' B5' B9' B4' 40.6(2)
B6' B5' B9' B4' 102.6(3)
B10' B5' B9' B4' 139.4(3)
C1' B5' B9' B12' -60.3(3)
B6' B5' B9' B12' 1.7(3)
B10' B5' B9' B12' 38.5(2)
B4' B5' B9' B12' -100.9(3)
C1' B5' B9' B10' -98.8(3)
B6' B5' B9' B10' -36.8(2)
B4' B5' B9' B10' -139.4(3)
C1' B5' B9' B8' 4.1(3)
B6' B5' B9' B8' 66.1(3)
B10' B5' B9' B8' 102.9(3)
B4' B5' B9' B8' -36.5(2)
B7' B8' B9' B4' -100.3(3)
B12' B8' B9' B4' -137.8(3)
Co3 B8' B9' B4' -32.6(2)
B4' B8' B9' B12' 137.8(3)
B7' B8' B9' B12' 37.4(2)
Co3 B8' B9' B12' 105.2(2)
B4' B8' B9' B10' 101.2(3)
B7' B8' B9' B10' 0.8(3)
B12' B8' B9' B10' -36.6(2)
Co3 B8' B9' B10' 68.6(3)
B4' B8' B9' B5' 37.1(2)
B7' B8' B9' B5' -63.2(3)
B12' B8' B9' B5' -100.7(3)
Co3 B8' B9' B5' 4.6(3)
B4' B9' B10' B11' 63.1(3)
B12' B9' B10' B11' -37.2(2)
B5' B9' B10' B11' 100.2(3)
B8' B9' B10' B11' -0.7(3)
B4' B9' B10' B6' -0.4(4)
B12' B9' B10' B6' -100.7(3)
B5' B9' B10' B6' 36.7(2)
B8' B9' B10' B6' -64.1(3)
B4' B9' B10' B5' -37.1(2)
B12' B9' B10' B5' -137.4(3)
B8' B9' B10' B5' -100.8(3)
B4' B9' B10' B12' 100.3(3)
B5' B9' B10' B12' 137.4(3)
B8' B9' B10' B12' 36.5(2)
C2' B6' B10' B9' 61.0(3)
C1' B6' B10' B9' 2.9(3)
B5' B6' B10' B9' -37.2(2)
B11' B6' B10' B9' 99.4(3)
C2' B6' B10' B11' -38.5(2)
C1' B6' B10' B11' -96.6(3)
B5' B6' B10' B11' -136.6(3)
C2' B6' B10' B5' 98.2(2)
C1' B6' B10' B5' 40.1(2)
B11' B6' B10' B5' 136.6(3)
C2' B6' B10' B12' -2.0(3)
C1' B6' B10' B12' -60.1(3)
B5' B6' B10' B12' -100.2(3)
B11' B6' B10' B12' 36.4(2)
C1' B5' B10' B9' 98.2(3)
B6' B5' B10' B9' 138.9(3)
B4' B5' B10' B9' 35.2(2)
C1' B5' B10' B11' -2.2(3)
B6' B5' B10' B11' 38.5(2)
B9' B5' B10' B11' -100.4(3)
B4' B5' B10' B11' -65.2(3)
C1' B5' B10' B6' -40.7(2)
B9' B5' B10' B6' -138.9(3)
B4' B5' B10' B6' -103.6(3)
C1' B5' B10' B12' 60.4(3)
B6' B5' B10' B12' 101.1(3)
B9' B5' B10' B12' -37.8(2)
B4' B5' B10' B12' -2.5(3)
C1' C2' B11' B12' -64.7(3)
B6' C2' B11' B12' -103.7(3)
B7' C2' B11' B12' 40.0(2)
Co3 C2' B11' B12' 9.7(4)
C1' C2' B11' B10' -1.6(3)
B6' C2' B11' B10' -40.5(2)
B7' C2' B11' B10' 103.1(3)
Co3 C2' B11' B10' 72.9(3)
C1' C2' B11' B6' 39.0(2)
B7' C2' B11' B6' 143.7(3)
Co3 C2' B11' B6' 113.4(3)
C1' C2' B11' B7' -104.7(3)
B6' C2' B11' B7' -143.7(3)
Co3 C2' B11' B7' -30.2(2)
B9' B10' B11' C2' -61.5(3)
B6' B10' B11' C2' 40.4(2)
B5' B10' B11' C2' 2.3(3)
B12' B10' B11' C2' -98.6(3)
B9' B10' B11' B12' 37.2(2)
B6' B10' B11' B12' 139.1(3)
B5' B10' B11' B12' 100.9(3)
B9' B10' B11' B6' -101.9(3)
B5' B10' B11' B6' -38.2(2)
B12' B10' B11' B6' -139.1(3)
B9' B10' B11' B7' 0.2(3)
B6' B10' B11' B7' 102.1(3)
B5' B10' B11' B7' 64.0(3)
B12' B10' B11' B7' -36.9(2)
C1' B6' B11' C2' -34.2(2)
B5' B6' B11' C2' -94.8(3)
B10' B6' B11' C2' -133.6(3)
C2' B6' B11' B12' 96.4(3)
C1' B6' B11' B12' 62.1(3)
B5' B6' B11' B12' 1.6(3)
B10' B6' B11' B12' -37.2(2)
C2' B6' B11' B10' 133.6(3)
C1' B6' B11' B10' 99.3(3)
B5' B6' B11' B10' 38.8(2)
C2' B6' B11' B7' 32.5(2)
C1' B6' B11' B7' -1.7(3)
B5' B6' B11' B7' -62.2(3)
B10' B6' B11' B7' -101.0(3)
B8' B7' B11' C2' 97.0(3)
B12' B7' B11' C2' 134.1(3)
Co3 B7' B11' C2' 25.6(2)
C2' B7' B11' B12' -134.1(3)
B8' B7' B11' B12' -37.1(2)
Co3 B7' B11' B12' -108.5(3)
C2' B7' B11' B10' -96.8(3)
B8' B7' B11' B10' 0.3(3)
B12' B7' B11' B10' 37.3(2)
Co3 B7' B11' B10' -71.2(3)
C2' B7' B11' B6' -32.9(2)
B8' B7' B11' B6' 64.1(3)
B12' B7' B11' B6' 101.2(3)
Co3 B7' B11' B6' -7.3(3)
B4' B9' B12' B11' -65.2(3)
B10' B9' B12' B11' 37.4(2)
B5' B9' B12' B11' -0.7(3)
B8' B9' B12' B11' -102.7(3)
B4' B9' B12' B10' -102.6(3)
B5' B9' B12' B10' -38.1(2)
B8' B9' B12' B10' -140.1(3)
B4' B9' B12' B7' -0.2(3)
B10' B9' B12' B7' 102.4(3)
B5' B9' B12' B7' 64.3(3)
B8' B9' B12' B7' -37.7(2)
B4' B9' B12' B8' 37.5(2)
B10' B9' B12' B8' 140.1(3)
B5' B9' B12' B8' 102.0(3)
C2' B11' B12' B9' 62.1(3)
B10' B11' B12' B9' -37.4(2)
B6' B11' B12' B9' -0.5(3)
B7' B11' B12' B9' 101.5(3)
C2' B11' B12' B10' 99.4(3)
B6' B11' B12' B10' 36.8(2)
B7' B11' B12' B10' 138.9(3)
C2' B11' B12' B7' -39.4(2)
B10' B11' B12' B7' -138.9(3)
B6' B11' B12' B7' -102.0(3)
C2' B11' B12' B8' -2.4(3)
B10' B11' B12' B8' -101.9(3)
B6' B11' B12' B8' -65.0(3)
B7' B11' B12' B8' 37.0(2)
B11' B10' B12' B9' 137.9(3)
B6' B10' B12' B9' 101.1(3)
B5' B10' B12' B9' 38.3(2)
B9' B10' B12' B11' -137.9(3)
B6' B10' B12' B11' -36.7(2)
B5' B10' B12' B11' -99.5(3)
B9' B10' B12' B7' -100.0(3)
B11' B10' B12' B7' 37.8(2)
B6' B10' B12' B7' 1.1(3)
B5' B10' B12' B7' -61.7(3)
B9' B10' B12' B8' -36.5(2)
B11' B10' B12' B8' 101.4(3)
B6' B10' B12' B8' 64.7(3)
B5' B10' B12' B8' 1.9(3)
C2' B7' B12' B9' -63.1(3)
B8' B7' B12' B9' 38.3(2)
B11' B7' B12' B9' -100.4(3)
Co3 B7' B12' B9' 2.7(3)
C2' B7' B12' B11' 37.4(2)
B8' B7' B12' B11' 138.7(3)
Co3 B7' B12' B11' 103.1(3)
C2' B7' B12' B10' 0.3(3)
B8' B7' B12' B10' 101.7(3)
B11' B7' B12' B10' -37.0(2)
Co3 B7' B12' B10' 66.1(3)
C2' B7' B12' B8' -101.4(2)
B11' B7' B12' B8' -138.7(3)
Co3 B7' B12' B8' -35.6(2)
B4' B8' B12' B9' -36.4(2)
B7' B8' B12' B9' -137.6(3)
Co3 B8' B12' B9' -103.8(2)
B4' B8' B12' B11' 63.3(3)
B7' B8' B12' B11' -37.9(3)
B9' B8' B12' B11' 99.7(3)
Co3 B8' B12' B11' -4.2(3)
B4' B8' B12' B10' -0.4(3)
B7' B8' B12' B10' -101.6(3)
B9' B8' B12' B10' 36.0(2)
Co3 B8' B12' B10' -67.9(3)
B4' B8' B12' B7' 101.2(3)
B9' B8' B12' B7' 137.6(3)
Co3 B8' B12' B7' 33.7(2)
C2 C1 C3 O1 -179.9(2)
B5 C1 C3 O1 27.7(4)
B6 C1 C3 O1 108.7(3)
B4 C1 C3 O1 -47.7(3)
Co3 C1 C3 O1 -113.20(19)
C2 C1 C3 C10 63.1(3)
B5 C1 C3 C10 -89.2(4)
B6 C1 C3 C10 -8.3(4)
B4 C1 C3 C10 -164.6(2)
Co3 C1 C3 C10 129.8(2)
C2 C1 C3 C1' -65.5(3)
B5 C1 C3 C1' 142.1(3)
B6 C1 C3 C1' -136.9(3)
B4 C1 C3 C1' 66.7(3)
Co3 C1 C3 C1' 1.2(2)
C2' C1' C3 O1 45.3(3)
B5' C1' C3 O1 -105.1(3)
B6' C1' C3 O1 -24.4(4)
B4' C1' C3 O1 176.1(2)
Co3 C1' C3 O1 111.6(2)
C2' C1' C3 C10 163.2(2)
B5' C1' C3 C10 12.8(4)
B6' C1' C3 C10 93.5(3)
B4' C1' C3 C10 -66.0(3)
Co3 C1' C3 C10 -130.4(2)
C2' C1' C3 C1 -67.5(3)
B5' C1' C3 C1 142.1(3)
B6' C1' C3 C1 -137.2(3)
B4' C1' C3 C1 63.3(3)
Co3 C1' C3 C1 -1.2(2)
O1 C3 C10 C9 -3.7(3)
C1 C3 C10 C9 114.8(3)
C1' C3 C10 C9 -124.2(3)
O1 C3 C10 C5 175.7(3)
C1 C3 C10 C5 -65.8(4)
C1' C3 C10 C5 55.1(4)
C9 C10 C5 C6 -1.7(4)
C3 C10 C5 C6 179.0(3)
C10 C5 C6 C7 1.0(5)
C5 C6 C7 C8 0.1(5)
C6 C7 C8 C9 -0.5(5)
C5 C10 C9 C8 1.4(5)
C3 C10 C9 C8 -179.1(3)
C5 C10 C9 C4 -176.8(3)
C3 C10 C9 C4 2.7(3)
C7 C8 C9 C10 -0.3(5)
C7 C8 C9 C4 177.5(3)
C10 C9 C4 O2 178.7(3)
C8 C9 C4 O2 0.7(6)
C10 C9 C4 O1 -0.6(3)
C8 C9 C4 O1 -178.7(3)
O2 C4 O1 C3 178.7(3)
C9 C4 O1 C3 -1.9(3)
C10 C3 O1 C4 3.4(3)
C1 C3 O1 C4 -122.2(2)
C1' C3 O1 C4 128.9(2)
